data_1575098
loop_
_publ_author_name
'Wu, Sen'
'Chen, Dongyang'
'Seinfeld, Mathilde'
'McKay, Aidan P.'
'Cordes, David B.'
'Zhang, Xiaohong'
'Zysman-Colman, Eli'

_publ_section_title
;
 A three boron doped B/O/N multi-resonant TADF emitter for improved
 reverse intersystem crossing rate and efficient pure blue organic
 light-emitting diodes.
;
_journal_issue 33
_journal_name_full 'Chemical science'
_journal_page_first 15256
_journal_page_last 15264
_journal_paper_doi 10.1039/d5sc03560k
_journal_volume 16
_journal_year 2025
_chemical_formula_moiety 'C52 H46 B3 N O2, C7 H8'
_chemical_formula_sum 'C59 H54 B3 N O2'
_chemical_formula_weight 841.46
_space_group_crystal_system monoclinic
_space_group_IT_number 14
_space_group_name_Hall '-P 2yn'
_space_group_name_H-M_alt 'P 1 21/n 1'
_atom_sites_solution_hydrogens geom
_atom_sites_solution_primary dual
_audit_creation_date 2025-03-14
_audit_creation_method
;
Olex2 1.5
(compiled 2024.02.16 svn.r378c4104 for OlexSys, GUI svn.r6928)
;
_audit_update_record
;
2025-03-14 deposited with the CCDC.	2025-07-16 downloaded from the CCDC.
;
_cell_angle_alpha 90
_cell_angle_beta 98.1330(13)
_cell_angle_gamma 90
_cell_formula_units_Z 4
_cell_length_a 17.4318(3)
_cell_length_b 7.66062(14)
_cell_length_c 34.8985(4)
_cell_measurement_reflns_used 11322
_cell_measurement_temperature 173
_cell_measurement_theta_max 75.1840
_cell_measurement_theta_min 2.5550
_cell_volume 4613.42(13)
_computing_cell_refinement 'CrysAlisPro 1.171.42.80a (Rigaku OD, 2023)'
_computing_data_collection 'CrysAlisPro 1.171.42.80a (Rigaku OD, 2023)'
_computing_data_reduction 'CrysAlisPro 1.171.42.80a (Rigaku OD, 2023)'
_computing_molecular_graphics 'Olex2 1.5 (Dolomanov et al., 2009)'
_computing_publication_material 'Olex2 1.5 (Dolomanov et al., 2009)'
_computing_structure_refinement 'SHELXL 2019/3 (Sheldrick, 2015)'
_computing_structure_solution 'SHELXT 2018/2 (Sheldrick, 2018)'
_diffrn_ambient_temperature 173
_diffrn_detector 'hybrid photon counting detector'
_diffrn_detector_area_resol_mean 5.8140
_diffrn_detector_type 'Dectris PILATUS P200K'
_diffrn_measured_fraction_theta_full 0.997
_diffrn_measured_fraction_theta_max 0.963
_diffrn_measurement_details
;
List of Runs (angles in degrees, time in seconds):

  # Type    Start    End  Width  t~exp~   \w     \q     \k     \f   Frames
#--------------------------------------------------------------------------
  1  \w    -84.00  94.00   0.50    4.00    --    5.00  51.00  84.23  356
  2  \w   -185.00  -8.00   0.50   32.00    --  -96.50  55.00  34.84  354
  3  \w   -185.00  -8.00   0.50   32.00    --  -96.50  54.00 120.80  354
  4  \w   -185.00  -8.00   0.50   32.00    --  -96.50  53.00  89.91  354
  5  \w   -185.00  -8.00   0.50   32.00    --  -96.50  55.00  52.64  354
  6  \w   -185.00  -8.00   0.50   32.00    --  -96.50  55.00   7.80  354
  7  \w   -185.00  -8.00   0.50   32.00    --  -96.50  53.00-177.81  354
  8  \w   -185.00-160.00   0.50   32.00    --  -96.50   0.00 -60.00   50
;
_diffrn_measurement_device 'AFC11: Quarter \c 4 circle'
_diffrn_measurement_device_type 'Rigaku XtaLAB P200K'
_diffrn_measurement_method 'shutterless scans'
_diffrn_measurement_specimen_support Loop
_diffrn_orient_matrix_type 'CrysAlisPro convention (1999,Acta A55,543-557)'
_diffrn_orient_matrix_UB_11 -0.0267074000
_diffrn_orient_matrix_UB_12 -0.1807602000
_diffrn_orient_matrix_UB_13 -0.0160317000
_diffrn_orient_matrix_UB_21 -0.0754014000
_diffrn_orient_matrix_UB_22 0.0815021000
_diffrn_orient_matrix_UB_23 -0.0207910000
_diffrn_orient_matrix_UB_31 0.0396461000
_diffrn_orient_matrix_UB_32 0.0331697000
_diffrn_orient_matrix_UB_33 -0.0360653000
_diffrn_radiation_monochromator 'Rigaku Osmic Confocal Optical System'
_diffrn_radiation_probe x-ray
_diffrn_radiation_type 'Cu K\a'
_diffrn_radiation_wavelength 1.54184
_diffrn_reflns_av_R_equivalents 0.0660
_diffrn_reflns_av_unetI/netI 0.0630
_diffrn_reflns_Laue_measured_fraction_full 0.997
_diffrn_reflns_Laue_measured_fraction_max 0.963
_diffrn_reflns_limit_h_max 21
_diffrn_reflns_limit_h_min -21
_diffrn_reflns_limit_k_max 9
_diffrn_reflns_limit_k_min -8
_diffrn_reflns_limit_l_max 42
_diffrn_reflns_limit_l_min -43
_diffrn_reflns_number 38931
_diffrn_reflns_point_group_measured_fraction_full 0.997
_diffrn_reflns_point_group_measured_fraction_max 0.963
_diffrn_reflns_theta_full 67.684
_diffrn_reflns_theta_max 75.530
_diffrn_reflns_theta_min 2.558
_diffrn_source 'Rotating Anode'
_diffrn_source_type 'Rigaku MM-007HF'
_exptl_absorpt_coefficient_mu 0.541
_exptl_absorpt_correction_T_max 1.00000
_exptl_absorpt_correction_T_min 0.80175
_exptl_absorpt_correction_type multi-scan
_exptl_absorpt_process_details
;
CrysAlisPro 1.171.42.80a (Rigaku Oxford Diffraction, 2023)
Empirical absorption correction using spherical harmonics,
implemented in SCALE3 ABSPACK scaling algorithm.
;
_exptl_crystal_colour yellow
_exptl_crystal_colour_primary yellow
_exptl_crystal_density_diffrn 1.211
_exptl_crystal_description plate
_exptl_crystal_F_000 1784
_exptl_crystal_recrystallization_method 'Re-crystallisation from solvent: Ethanol, toluene'
_exptl_crystal_size_max 0.15
_exptl_crystal_size_mid 0.06
_exptl_crystal_size_min 0.01
_refine_diff_density_max 0.328
_refine_diff_density_min -0.321
_refine_diff_density_rms 0.067
_refine_ls_extinction_method none
_refine_ls_goodness_of_fit_ref 1.143
_refine_ls_hydrogen_treatment constr
_refine_ls_matrix_type full
_refine_ls_number_parameters 597
_refine_ls_number_reflns 9215
_refine_ls_number_restraints 0
_refine_ls_restrained_S_all 1.143
_refine_ls_R_factor_all 0.1151
_refine_ls_R_factor_gt 0.0818
_refine_ls_shift/su_max 0.000
_refine_ls_shift/su_mean 0.000
_refine_ls_structure_factor_coef Fsqd
_refine_ls_weighting_details 'w=1/[\s^2^(Fo^2^)+14.5800P] where P=(Fo^2^+2Fc^2^)/3'
_refine_ls_weighting_scheme calc
_refine_ls_wR_factor_gt 0.1905
_refine_ls_wR_factor_ref 0.2076
_reflns_Friedel_coverage 0.000
_reflns_number_gt 6452
_reflns_number_total 9215
_reflns_threshold_expression 'I > 2\s(I)'
_cod_data_source_file d5sc03560k3.cif
_cod_data_source_block TBDON
_cod_depositor_comments
;
The following automatic conversions were performed:

data item '_diffrn_radiation_probe' value 'X-ray' was changed to
'x-ray' in accordance with the
/home/data/users/saulius/crontab/automatic-downloads/rss-feeds/RSC/lib/dictionaries/cif_core.dic
dictionary named 'cif_core.dic' version 2.4.2 last updated on
2011-04-26.

Automatic conversion script
Id: cif_fix_values 8170 2020-07-09 18:12:32Z antanas 

 Adding full bibliography for 1575098.cif.
;
_cod_original_cell_volume 4613.40(13)
_cod_database_code 1575098
_shelx_shelxl_version_number 2019/3
_shelx_space_group_comment
;
The symmetry employed for this shelxl refinement is uniquely defined
by the following loop, which should always be used as a source of
symmetry information in preference to the above space-group names.
They are only intended as comments.
;
_shelx_estimated_absorpt_t_max 0.995
_shelx_estimated_absorpt_t_min 0.923
_olex2_refinement_description
;
1. Fixed Uiso
 At 1.2 times of:
  All C(H) groups
 At 1.5 times of:
  All C(H,H,H) groups
2.a Aromatic/amide H refined with riding coordinates:
 C1(H1), C2(H2), C4(H4), C5(H5), C7(H7), C8(H8), C10(H10), C11(H11), C12(H12),
 C14(H14), C16(H16), C18(H18), C41(H41), C43(H43), C51(H51), C53(H53), C62(H62),
  C63(H63), C64(H64), C65(H65), C66(H66)
2.b Idealised Me refined as rotating group:
 C36(H36A,H36B,H36C), C37(H37A,H37B,H37C), C38(H38A,H38B,H38C), C45(H45A,H45B,
 H45C), C46(H46A,H46B,H46C), C47(H47A,H47B,H47C), C48(H48A,H48B,H48C), C55(H55A,
 H55B,H55C), C56(H56A,H56B,H56C), C57(H57A,H57B,H57C), C67(H67A,H67B,H67C)
;

loop_
_space_group_symop_operation_xyz
'x, y, z'
'-x+1/2, y+1/2, -z+1/2'
'-x, -y, -z'
'x-1/2, -y-1/2, z-1/2'

loop_
_atom_site_label
_atom_site_type_symbol
_atom_site_fract_x
_atom_site_fract_y
_atom_site_fract_z
_atom_site_U_iso_or_equiv
_atom_site_adp_type
_atom_site_occupancy
_atom_site_site_symmetry_order
_atom_site_calc_flag
_atom_site_refinement_flags_posn
_atom_site_refinement_flags_adp
_atom_site_refinement_flags_occupancy
_atom_site_disorder_assembly
_atom_site_disorder_group
O9 O 0.46534(14) 0.2905(3) 0.46414(7) 0.0283(6) Uani 1 1 d . . . . .
O20 O 0.71191(14) 0.0241(4) 0.45861(7) 0.0298(6) Uani 1 1 d . . . . .
N10 N 0.55942(16) 0.2461(4) 0.34357(8) 0.0246(6) Uani 1 1 d . . . . .
C1 C 0.7966(2) -0.0979(6) 0.50815(11) 0.0346(9) Uani 1 1 d . . . . .
H1 H 0.828578 -0.126537 0.489170 0.042 Uiso 1 1 calc R U . . .
C2 C 0.8191(2) -0.1398(6) 0.54627(11) 0.0367(9) Uani 1 1 d . . . . .
H2 H 0.867694 -0.195140 0.553600 0.044 Uiso 1 1 calc R U . . .
C3 C 0.7720(2) -0.1028(5) 0.57477(11) 0.0335(9) Uani 1 1 d . . . . .
C4 C 0.7023(2) -0.0214(5) 0.56301(10) 0.0307(8) Uani 1 1 d . . . . .
H4 H 0.669723 0.002066 0.582037 0.037 Uiso 1 1 calc R U . . .
C5 C 0.5293(2) 0.2095(5) 0.56817(10) 0.0299(8) Uani 1 1 d . . . . .
H5 H 0.571062 0.162462 0.585566 0.036 Uiso 1 1 calc R U . . .
C6 C 0.4669(2) 0.2799(5) 0.58347(10) 0.0306(8) Uani 1 1 d . . . . .
C7 C 0.4055(2) 0.3486(5) 0.55774(11) 0.0315(8) Uani 1 1 d . . . . .
H7 H 0.361963 0.396209 0.567600 0.038 Uiso 1 1 calc R U . . .
C8 C 0.4070(2) 0.3487(5) 0.51840(11) 0.0304(8) Uani 1 1 d . . . . .
H8 H 0.364929 0.395501 0.501203 0.036 Uiso 1 1 calc R U . . .
C10 C 0.5127(2) 0.2628(5) 0.40574(10) 0.0265(8) Uani 1 1 d . . . . .
H10 H 0.465868 0.313673 0.393436 0.032 Uiso 1 1 calc R U . . .
C11 C 0.4270(2) 0.1333(5) 0.33533(10) 0.0293(8) Uani 1 1 d . . . . .
H11 H 0.441210 0.056381 0.356495 0.035 Uiso 1 1 calc R U . . .
C12 C 0.3522(2) 0.1349(5) 0.31684(11) 0.0322(9) Uani 1 1 d . . . . .
H12 H 0.315311 0.058032 0.325375 0.039 Uiso 1 1 calc R U . . .
C13 C 0.3285(2) 0.2474(5) 0.28560(11) 0.0328(9) Uani 1 1 d . . . . .
C14 C 0.3855(2) 0.3440(5) 0.27190(11) 0.0301(8) Uani 1 1 d . . . . .
H14 H 0.371415 0.413684 0.249491 0.036 Uiso 1 1 calc R U . . .
C16 C 0.6758(2) 0.4196(5) 0.27105(10) 0.0271(8) Uani 1 1 d . . . . .
H16 H 0.668642 0.486190 0.247844 0.033 Uiso 1 1 calc R U . . .
C17 C 0.7501(2) 0.3674(5) 0.28543(10) 0.0276(8) Uani 1 1 d . . . . .
C18 C 0.7600(2) 0.2732(5) 0.31984(10) 0.0279(8) Uani 1 1 d . . . . .
H18 H 0.810624 0.234022 0.329833 0.033 Uiso 1 1 calc R U . . .
C21 C 0.7263(2) -0.0129(5) 0.49766(10) 0.0261(8) Uani 1 1 d . . . . .
C22 C 0.6759(2) 0.0299(5) 0.52437(10) 0.0269(8) Uani 1 1 d . . . . .
C24 C 0.5342(2) 0.2038(5) 0.52799(10) 0.0263(8) Uani 1 1 d . . . . .
C25 C 0.4714(2) 0.2789(5) 0.50419(10) 0.0260(8) Uani 1 1 d . . . . .
C26 C 0.5241(2) 0.2349(5) 0.44492(10) 0.0254(8) Uani 1 1 d . . . . .
C27 C 0.5902(2) 0.1546(5) 0.46498(10) 0.0245(7) Uani 1 1 d . . . . .
C28 C 0.6467(2) 0.1063(5) 0.44204(10) 0.0259(8) Uani 1 1 d . . . . .
C29 C 0.6425(2) 0.1425(5) 0.40197(10) 0.0257(8) Uani 1 1 d . . . . .
C30 C 0.5714(2) 0.2148(5) 0.38408(10) 0.0243(7) Uani 1 1 d . . . . .
C31 C 0.4828(2) 0.2454(5) 0.32302(10) 0.0252(8) Uani 1 1 d . . . . .
C32 C 0.4635(2) 0.3451(5) 0.28932(10) 0.0265(8) Uani 1 1 d . . . . .
C33 C 0.6099(2) 0.3803(5) 0.28867(10) 0.0258(8) Uani 1 1 d . . . . .
C34 C 0.6230(2) 0.2864(5) 0.32413(10) 0.0249(8) Uani 1 1 d . . . . .
C35 C 0.6984(2) 0.2332(5) 0.34062(10) 0.0266(8) Uani 1 1 d . . . . .
C36 C 0.7987(3) -0.1489(6) 0.61651(12) 0.0431(11) Uani 1 1 d . . . . .
H36A H 0.805523 -0.275577 0.618960 0.065 Uiso 1 1 calc R U . . .
H36B H 0.759780 -0.110499 0.632405 0.065 Uiso 1 1 calc R U . . .
H36C H 0.848072 -0.090587 0.625315 0.065 Uiso 1 1 calc R U . . .
C37 C 0.4654(2) 0.2833(6) 0.62663(11) 0.0367(9) Uani 1 1 d . . . . .
H37A H 0.438638 0.388767 0.633479 0.055 Uiso 1 1 calc R U . . .
H37B H 0.518667 0.283321 0.640185 0.055 Uiso 1 1 calc R U . . .
H37C H 0.438093 0.179898 0.634226 0.055 Uiso 1 1 calc R U . . .
C38 C 0.2443(2) 0.2593(7) 0.26855(13) 0.0450(11) Uani 1 1 d . . . . .
H38A H 0.224464 0.142220 0.261449 0.067 Uiso 1 1 calc R U . . .
H38B H 0.238936 0.333423 0.245441 0.067 Uiso 1 1 calc R U . . .
H38C H 0.214622 0.309881 0.287673 0.067 Uiso 1 1 calc R U . . .
C39 C 0.5121(2) 0.5456(5) 0.23214(10) 0.0261(8) Uani 1 1 d . . . . .
C40 C 0.5262(2) 0.4774(5) 0.19620(10) 0.0292(8) Uani 1 1 d . . . . .
C41 C 0.5185(2) 0.5838(5) 0.16366(10) 0.0296(8) Uani 1 1 d . . . . .
H41 H 0.529727 0.536937 0.139875 0.036 Uiso 1 1 calc R U . . .
C42 C 0.4948(2) 0.7562(5) 0.16484(10) 0.0293(8) Uani 1 1 d . . . . .
C43 C 0.4766(2) 0.8200(5) 0.19963(10) 0.0303(8) Uani 1 1 d . . . . .
H43 H 0.457571 0.935888 0.200667 0.036 Uiso 1 1 calc R U . . .
C44 C 0.4856(2) 0.7190(5) 0.23296(10) 0.0273(8) Uani 1 1 d . . . . .
C45 C 0.5493(3) 0.2898(6) 0.19238(12) 0.0422(10) Uani 1 1 d . . . . .
H45A H 0.605456 0.282742 0.192301 0.063 Uiso 1 1 calc R U . . .
H45B H 0.522404 0.241890 0.168104 0.063 Uiso 1 1 calc R U . . .
H45C H 0.535239 0.222601 0.214228 0.063 Uiso 1 1 calc R U . . .
C46 C 0.4906(3) 0.8707(6) 0.12944(11) 0.0413(10) Uani 1 1 d . . . . .
H46A H 0.444988 0.946350 0.127892 0.062 Uiso 1 1 calc R U . . .
H46B H 0.486798 0.797364 0.106232 0.062 Uiso 1 1 calc R U . . .
H46C H 0.537481 0.942694 0.131192 0.062 Uiso 1 1 calc R U . . .
C47 C 0.4710(3) 0.8021(6) 0.27066(11) 0.0410(10) Uani 1 1 d . . . . .
H47A H 0.437889 0.725393 0.283690 0.061 Uiso 1 1 calc R U . . .
H47B H 0.445294 0.914970 0.265300 0.061 Uiso 1 1 calc R U . . .
H47C H 0.520536 0.819645 0.287373 0.061 Uiso 1 1 calc R U . . .
C48 C 0.8178(2) 0.4092(6) 0.26420(12) 0.0374(10) Uani 1 1 d . . . . .
H48A H 0.817650 0.329203 0.242284 0.056 Uiso 1 1 calc R U . . .
H48B H 0.866377 0.395880 0.281895 0.056 Uiso 1 1 calc R U . . .
H48C H 0.813241 0.529669 0.254688 0.056 Uiso 1 1 calc R U . . .
C49 C 0.7929(2) 0.0521(5) 0.39565(10) 0.0267(8) Uani 1 1 d . . . . .
C50 C 0.8095(2) -0.1205(5) 0.38646(11) 0.0303(8) Uani 1 1 d . . . . .
C51 C 0.8781(2) -0.1992(6) 0.40337(11) 0.0368(9) Uani 1 1 d . . . . .
H51 H 0.887770 -0.317130 0.397164 0.044 Uiso 1 1 calc R U . . .
C52 C 0.9324(2) -0.1107(6) 0.42894(12) 0.0392(10) Uani 1 1 d . . . . .
C53 C 0.9167(2) 0.0622(6) 0.43729(11) 0.0388(10) Uani 1 1 d . . . . .
H53 H 0.953707 0.126045 0.454386 0.047 Uiso 1 1 calc R U . . .
C54 C 0.8484(2) 0.1444(5) 0.42131(11) 0.0310(8) Uani 1 1 d . . . . .
C55 C 0.7524(3) -0.2245(6) 0.35879(14) 0.0464(11) Uani 1 1 d . . . . .
H55A H 0.703540 -0.235892 0.369432 0.070 Uiso 1 1 calc R U . . .
H55B H 0.773727 -0.340821 0.355212 0.070 Uiso 1 1 calc R U . . .
H55C H 0.742931 -0.164364 0.333785 0.070 Uiso 1 1 calc R U . . .
C56 C 1.0060(3) -0.1999(9) 0.44723(16) 0.0662(16) Uani 1 1 d . . . . .
H56A H 0.996835 -0.257229 0.471290 0.099 Uiso 1 1 calc R U . . .
H56B H 1.047252 -0.113051 0.452950 0.099 Uiso 1 1 calc R U . . .
H56C H 1.021457 -0.287385 0.429317 0.099 Uiso 1 1 calc R U . . .
C57 C 0.8323(3) 0.3288(6) 0.43282(13) 0.0458(11) Uani 1 1 d . . . . .
H57A H 0.809733 0.394671 0.409891 0.069 Uiso 1 1 calc R U . . .
H57B H 0.880786 0.384317 0.444293 0.069 Uiso 1 1 calc R U . . .
H57C H 0.795817 0.327494 0.451780 0.069 Uiso 1 1 calc R U . . .
B15 B 0.5282(2) 0.4316(6) 0.27005(12) 0.0262(9) Uani 1 1 d . . . . .
B19 B 0.7119(2) 0.1357(6) 0.37938(12) 0.0269(9) Uani 1 1 d . . . . .
B23 B 0.6006(2) 0.1255(6) 0.50830(12) 0.0254(9) Uani 1 1 d . . . . .
C61 C 0.7717(3) 0.3860(6) 0.58865(15) 0.0506(12) Uani 1 1 d . . . . .
C62 C 0.7004(3) 0.4497(7) 0.59558(16) 0.0549(13) Uani 1 1 d . . . . .
H62 H 0.665823 0.499064 0.574943 0.066 Uiso 1 1 calc R U . . .
C63 C 0.6794(3) 0.4419(7) 0.63211(18) 0.0622(14) Uani 1 1 d . . . . .
H63 H 0.630574 0.486653 0.636510 0.075 Uiso 1 1 calc R U . . .
C64 C 0.7281(4) 0.3706(8) 0.66201(18) 0.0713(16) Uani 1 1 d . . . . .
H64 H 0.713035 0.365485 0.687104 0.086 Uiso 1 1 calc R U . . .
C65 C 0.7991(4) 0.3058(9) 0.65590(18) 0.0734(17) Uani 1 1 d . . . . .
H65 H 0.833233 0.256132 0.676692 0.088 Uiso 1 1 calc R U . . .
C66 C 0.8203(3) 0.3140(7) 0.61914(17) 0.0605(14) Uani 1 1 d . . . . .
H66 H 0.869242 0.269150 0.614874 0.073 Uiso 1 1 calc R U . . .
C67 C 0.7953(3) 0.3948(8) 0.54864(17) 0.0651(15) Uani 1 1 d . . . . .
H67A H 0.753089 0.445742 0.530582 0.098 Uiso 1 1 calc R U . . .
H67B H 0.806413 0.276803 0.540041 0.098 Uiso 1 1 calc R U . . .
H67C H 0.841783 0.467391 0.549373 0.098 Uiso 1 1 calc R U . . .

loop_
_atom_site_aniso_label
_atom_site_aniso_U_11
_atom_site_aniso_U_22
_atom_site_aniso_U_33
_atom_site_aniso_U_23
_atom_site_aniso_U_13
_atom_site_aniso_U_12
O9 0.0247(13) 0.0365(15) 0.0255(12) -0.0007(11) 0.0095(10) 0.0057(11)
O20 0.0251(13) 0.0391(16) 0.0271(13) 0.0063(11) 0.0096(10) 0.0102(12)
N10 0.0218(15) 0.0295(17) 0.0236(14) 0.0017(12) 0.0067(11) 0.0031(13)
C1 0.031(2) 0.040(2) 0.035(2) 0.0078(17) 0.0131(17) 0.0084(18)
C2 0.031(2) 0.042(2) 0.038(2) 0.0097(18) 0.0063(17) 0.0054(18)
C3 0.033(2) 0.033(2) 0.035(2) 0.0058(17) 0.0076(16) 0.0029(17)
C4 0.030(2) 0.036(2) 0.0275(18) 0.0027(16) 0.0099(15) 0.0031(17)
C5 0.033(2) 0.029(2) 0.0287(19) 0.0011(15) 0.0071(15) -0.0035(17)
C6 0.035(2) 0.029(2) 0.0293(19) -0.0009(16) 0.0100(16) -0.0057(17)
C7 0.030(2) 0.033(2) 0.035(2) -0.0027(16) 0.0161(16) 0.0007(17)
C8 0.0275(19) 0.033(2) 0.032(2) 0.0015(16) 0.0091(15) 0.0027(16)
C10 0.0224(17) 0.0274(19) 0.0305(18) 0.0014(15) 0.0067(14) 0.0030(15)
C11 0.031(2) 0.032(2) 0.0260(18) -0.0002(15) 0.0105(15) -0.0023(17)
C12 0.0279(19) 0.037(2) 0.034(2) -0.0045(17) 0.0127(16) -0.0046(17)
C13 0.0265(19) 0.039(2) 0.033(2) -0.0070(17) 0.0046(15) -0.0013(17)
C14 0.0261(19) 0.037(2) 0.0281(18) -0.0015(16) 0.0063(15) 0.0007(17)
C16 0.0284(19) 0.028(2) 0.0263(18) 0.0039(15) 0.0086(15) 0.0026(16)
C17 0.0237(18) 0.030(2) 0.0308(19) -0.0001(16) 0.0098(15) 0.0007(16)
C18 0.0237(18) 0.032(2) 0.0283(18) 0.0027(16) 0.0060(14) 0.0032(16)
C21 0.0217(17) 0.029(2) 0.0286(18) 0.0052(15) 0.0059(14) -0.0008(15)
C22 0.0216(18) 0.031(2) 0.0290(18) -0.0001(15) 0.0075(14) -0.0013(15)
C24 0.0282(19) 0.0245(19) 0.0277(18) -0.0025(15) 0.0086(15) -0.0022(15)
C25 0.0242(18) 0.0287(19) 0.0259(17) -0.0021(15) 0.0071(14) -0.0026(15)
C26 0.0191(17) 0.0273(19) 0.0312(19) -0.0020(15) 0.0087(14) 0.0012(15)
C27 0.0212(17) 0.0237(18) 0.0300(18) -0.0020(14) 0.0080(14) 0.0009(14)
C28 0.0215(17) 0.028(2) 0.0297(18) 0.0019(15) 0.0075(14) 0.0025(15)
C29 0.0235(18) 0.0252(19) 0.0296(18) 0.0004(15) 0.0079(14) 0.0036(15)
C30 0.0233(17) 0.0232(18) 0.0273(18) -0.0009(14) 0.0070(14) -0.0019(15)
C31 0.0211(17) 0.030(2) 0.0261(17) -0.0013(14) 0.0077(14) 0.0029(15)
C32 0.0251(18) 0.029(2) 0.0271(18) -0.0014(15) 0.0087(14) 0.0027(15)
C33 0.0255(18) 0.029(2) 0.0251(17) 0.0013(15) 0.0105(14) 0.0006(15)
C34 0.0209(17) 0.030(2) 0.0250(17) -0.0013(15) 0.0080(14) 0.0034(15)
C35 0.0257(18) 0.028(2) 0.0277(18) -0.0004(15) 0.0102(14) 0.0027(15)
C36 0.039(2) 0.054(3) 0.035(2) 0.008(2) 0.0039(18) 0.010(2)
C37 0.042(2) 0.039(2) 0.032(2) -0.0028(17) 0.0132(17) 0.0006(19)
C38 0.027(2) 0.056(3) 0.051(3) 0.000(2) 0.0013(18) -0.005(2)
C39 0.0197(17) 0.034(2) 0.0253(18) 0.0015(15) 0.0040(14) -0.0009(15)
C40 0.0271(19) 0.033(2) 0.0291(19) -0.0009(16) 0.0094(15) 0.0001(16)
C41 0.030(2) 0.035(2) 0.0251(18) -0.0013(15) 0.0087(15) -0.0007(17)
C42 0.0252(18) 0.034(2) 0.0288(19) 0.0031(16) 0.0043(15) -0.0024(16)
C43 0.0280(19) 0.030(2) 0.033(2) 0.0026(16) 0.0028(15) 0.0021(16)
C44 0.0197(17) 0.032(2) 0.0305(18) -0.0009(16) 0.0057(14) 0.0034(15)
C45 0.058(3) 0.035(2) 0.036(2) -0.0020(18) 0.016(2) 0.006(2)
C46 0.051(3) 0.041(3) 0.032(2) 0.0074(18) 0.0077(19) -0.001(2)
C47 0.051(3) 0.041(2) 0.032(2) -0.0038(18) 0.0101(19) 0.010(2)
C48 0.025(2) 0.047(3) 0.042(2) 0.0091(19) 0.0103(17) -0.0002(18)
C49 0.0236(18) 0.032(2) 0.0265(18) 0.0042(15) 0.0106(14) 0.0019(16)
C50 0.0270(19) 0.036(2) 0.0304(19) 0.0030(16) 0.0133(15) 0.0032(17)
C51 0.034(2) 0.040(2) 0.039(2) 0.0075(18) 0.0167(18) 0.0123(19)
C52 0.028(2) 0.056(3) 0.035(2) 0.013(2) 0.0122(17) 0.008(2)
C53 0.028(2) 0.059(3) 0.031(2) 0.0045(19) 0.0064(16) -0.004(2)
C54 0.0265(19) 0.039(2) 0.0291(19) 0.0048(16) 0.0097(15) -0.0029(17)
C55 0.039(2) 0.042(3) 0.058(3) -0.008(2) 0.007(2) 0.006(2)
C56 0.041(3) 0.094(5) 0.062(3) 0.011(3) 0.002(2) 0.029(3)
C57 0.048(3) 0.042(3) 0.048(3) -0.008(2) 0.010(2) -0.006(2)
B15 0.026(2) 0.027(2) 0.026(2) -0.0023(16) 0.0073(16) 0.0043(17)
B19 0.024(2) 0.029(2) 0.028(2) -0.0009(17) 0.0052(16) 0.0010(18)
B23 0.022(2) 0.024(2) 0.032(2) -0.0003(17) 0.0074(16) -0.0044(17)
C61 0.049(3) 0.038(3) 0.065(3) -0.006(2) 0.007(2) -0.008(2)
C62 0.046(3) 0.050(3) 0.068(3) -0.006(3) 0.005(2) -0.004(2)
C63 0.054(3) 0.050(3) 0.083(4) -0.008(3) 0.015(3) 0.004(3)
C64 0.088(5) 0.061(4) 0.068(4) -0.006(3) 0.023(3) -0.003(3)
C65 0.080(4) 0.069(4) 0.067(4) 0.002(3) -0.001(3) 0.001(3)
C66 0.044(3) 0.053(3) 0.083(4) -0.003(3) 0.003(3) 0.002(2)
C67 0.062(3) 0.055(3) 0.081(4) -0.003(3) 0.018(3) -0.004(3)

loop_
_atom_type_symbol
_atom_type_description
_atom_type_scat_dispersion_real
_atom_type_scat_dispersion_imag
_atom_type_scat_source
C C 0.0181 0.0091 'International Tables Vol C Tables 4.2.6.8 and 6.1.1.4'
H H 0.0000 0.0000 'International Tables Vol C Tables 4.2.6.8 and 6.1.1.4'
B B 0.0090 0.0039 'International Tables Vol C Tables 4.2.6.8 and 6.1.1.4'
N N 0.0311 0.0180 'International Tables Vol C Tables 4.2.6.8 and 6.1.1.4'
O O 0.0492 0.0322 'International Tables Vol C Tables 4.2.6.8 and 6.1.1.4'

loop_
_geom_angle_atom_site_label_1
_geom_angle_atom_site_label_2
_geom_angle_atom_site_label_3
_geom_angle
_geom_angle_site_symmetry_1
_geom_angle_site_symmetry_3
_geom_angle_publ_flag
C26 O9 C25 121.2(3) . . ?
C28 O20 C21 122.7(3) . . ?
C30 N10 C31 119.7(3) . . ?
C34 N10 C30 120.0(3) . . ?
C34 N10 C31 120.2(3) . . ?
C2 C1 H1 120.5 . . ?
C2 C1 C21 119.0(4) . . ?
C21 C1 H1 120.5 . . ?
C1 C2 H2 119.2 . . ?
C1 C2 C3 121.6(4) . . ?
C3 C2 H2 119.2 . . ?
C2 C3 C36 120.4(4) . . ?
C4 C3 C2 117.4(3) . . ?
C4 C3 C36 122.2(4) . . ?
C3 C4 H4 117.8 . . ?
C3 C4 C22 124.3(3) . . ?
C22 C4 H4 117.8 . . ?
C6 C5 H5 118.2 . . ?
C6 C5 C24 123.5(4) . . ?
C24 C5 H5 118.2 . . ?
C5 C6 C7 118.0(3) . . ?
C5 C6 C37 121.0(4) . . ?
C7 C6 C37 121.0(3) . . ?
C6 C7 H7 119.3 . . ?
C8 C7 C6 121.3(3) . . ?
C8 C7 H7 119.3 . . ?
C7 C8 H8 120.5 . . ?
C7 C8 C25 118.9(4) . . ?
C25 C8 H8 120.5 . . ?
C26 C10 H10 120.6 . . ?
C26 C10 C30 118.8(3) . . ?
C30 C10 H10 120.6 . . ?
C12 C11 H11 119.9 . . ?
C12 C11 C31 120.2(4) . . ?
C31 C11 H11 119.9 . . ?
C11 C12 H12 119.1 . . ?
C11 C12 C13 121.7(4) . . ?
C13 C12 H12 119.1 . . ?
C12 C13 C38 120.4(4) . . ?
C14 C13 C12 116.9(4) . . ?
C14 C13 C38 122.7(4) . . ?
C13 C14 H14 118.2 . . ?
C13 C14 C32 123.5(4) . . ?
C32 C14 H14 118.2 . . ?
C17 C16 H16 118.0 . . ?
C17 C16 C33 124.0(3) . . ?
C33 C16 H16 118.0 . . ?
C16 C17 C18 117.4(3) . . ?
C16 C17 C48 121.1(3) . . ?
C18 C17 C48 121.5(3) . . ?
C17 C18 H18 118.5 . . ?
C17 C18 C35 123.0(3) . . ?
C35 C18 H18 118.5 . . ?
O20 C21 C1 112.7(3) . . ?
O20 C21 C22 124.3(3) . . ?
C1 C21 C22 123.0(3) . . ?
C4 C22 B23 128.6(3) . . ?
C21 C22 C4 114.6(3) . . ?
C21 C22 B23 116.7(3) . . ?
C5 C24 B23 127.2(3) . . ?
C25 C24 C5 115.0(3) . . ?
C25 C24 B23 117.8(3) . . ?
O9 C25 C8 112.5(3) . . ?
O9 C25 C24 124.3(3) . . ?
C8 C25 C24 123.2(3) . . ?
O9 C26 C10 115.3(3) . . ?
O9 C26 C27 120.7(3) . . ?
C10 C26 C27 124.0(3) . . ?
C26 C27 C28 115.1(3) . . ?
C26 C27 B23 122.5(3) . . ?
C28 C27 B23 122.4(3) . . ?
O20 C28 C27 119.5(3) . . ?
O20 C28 C29 115.8(3) . . ?
C27 C28 C29 124.7(3) . . ?
C28 C29 C30 115.5(3) . . ?
C28 C29 B19 124.4(3) . . ?
C30 C29 B19 119.3(3) . . ?
C10 C30 N10 118.4(3) . . ?
C10 C30 C29 121.5(3) . . ?
C29 C30 N10 120.0(3) . . ?
C11 C31 N10 119.2(3) . . ?
C32 C31 N10 121.1(3) . . ?
C32 C31 C11 119.5(3) . . ?
C14 C32 B15 122.4(3) . . ?
C31 C32 C14 117.5(3) . . ?
C31 C32 B15 119.7(3) . . ?
C16 C33 C34 116.5(3) . . ?
C16 C33 B15 121.8(3) . . ?
C34 C33 B15 121.7(3) . . ?
N10 C34 C33 119.2(3) . . ?
N10 C34 C35 119.1(3) . . ?
C35 C34 C33 121.7(3) . . ?
C18 C35 C34 117.2(3) . . ?
C18 C35 B19 121.7(3) . . ?
C34 C35 B19 121.1(3) . . ?
C3 C36 H36A 109.5 . . ?
C3 C36 H36B 109.5 . . ?
C3 C36 H36C 109.5 . . ?
H36A C36 H36B 109.5 . . ?
H36A C36 H36C 109.5 . . ?
H36B C36 H36C 109.5 . . ?
C6 C37 H37A 109.5 . . ?
C6 C37 H37B 109.5 . . ?
C6 C37 H37C 109.5 . . ?
H37A C37 H37B 109.5 . . ?
H37A C37 H37C 109.5 . . ?
H37B C37 H37C 109.5 . . ?
C13 C38 H38A 109.5 . . ?
C13 C38 H38B 109.5 . . ?
C13 C38 H38C 109.5 . . ?
H38A C38 H38B 109.5 . . ?
H38A C38 H38C 109.5 . . ?
H38B C38 H38C 109.5 . . ?
C40 C39 B15 120.5(3) . . ?
C44 C39 C40 117.8(3) . . ?
C44 C39 B15 121.7(3) . . ?
C39 C40 C45 121.0(3) . . ?
C41 C40 C39 120.0(4) . . ?
C41 C40 C45 119.0(3) . . ?
C40 C41 H41 119.0 . . ?
C42 C41 C40 122.0(4) . . ?
C42 C41 H41 119.0 . . ?
C41 C42 C43 117.9(3) . . ?
C41 C42 C46 120.6(4) . . ?
C43 C42 C46 121.4(4) . . ?
C42 C43 H43 119.2 . . ?
C42 C43 C44 121.6(4) . . ?
C44 C43 H43 119.2 . . ?
C39 C44 C47 120.6(3) . . ?
C43 C44 C39 120.5(3) . . ?
C43 C44 C47 118.8(4) . . ?
C40 C45 H45A 109.5 . . ?
C40 C45 H45B 109.5 . . ?
C40 C45 H45C 109.5 . . ?
H45A C45 H45B 109.5 . . ?
H45A C45 H45C 109.5 . . ?
H45B C45 H45C 109.5 . . ?
C42 C46 H46A 109.5 . . ?
C42 C46 H46B 109.5 . . ?
C42 C46 H46C 109.5 . . ?
H46A C46 H46B 109.5 . . ?
H46A C46 H46C 109.5 . . ?
H46B C46 H46C 109.5 . . ?
C44 C47 H47A 109.5 . . ?
C44 C47 H47B 109.5 . . ?
C44 C47 H47C 109.5 . . ?
H47A C47 H47B 109.5 . . ?
H47A C47 H47C 109.5 . . ?
H47B C47 H47C 109.5 . . ?
C17 C48 H48A 109.5 . . ?
C17 C48 H48B 109.5 . . ?
C17 C48 H48C 109.5 . . ?
H48A C48 H48B 109.5 . . ?
H48A C48 H48C 109.5 . . ?
H48B C48 H48C 109.5 . . ?
C50 C49 C54 118.2(3) . . ?
C50 C49 B19 120.2(3) . . ?
C54 C49 B19 121.5(3) . . ?
C49 C50 C55 120.3(4) . . ?
C51 C50 C49 120.3(4) . . ?
C51 C50 C55 119.3(4) . . ?
C50 C51 H51 119.0 . . ?
C52 C51 C50 122.0(4) . . ?
C52 C51 H51 119.0 . . ?
C51 C52 C53 117.7(4) . . ?
C51 C52 C56 120.9(5) . . ?
C53 C52 C56 121.5(5) . . ?
C52 C53 H53 119.0 . . ?
C52 C53 C54 121.9(4) . . ?
C54 C53 H53 119.0 . . ?
C49 C54 C57 120.1(4) . . ?
C53 C54 C49 119.9(4) . . ?
C53 C54 C57 119.9(4) . . ?
C50 C55 H55A 109.5 . . ?
C50 C55 H55B 109.5 . . ?
C50 C55 H55C 109.5 . . ?
H55A C55 H55B 109.5 . . ?
H55A C55 H55C 109.5 . . ?
H55B C55 H55C 109.5 . . ?
C52 C56 H56A 109.5 . . ?
C52 C56 H56B 109.5 . . ?
C52 C56 H56C 109.5 . . ?
H56A C56 H56B 109.5 . . ?
H56A C56 H56C 109.5 . . ?
H56B C56 H56C 109.5 . . ?
C54 C57 H57A 109.5 . . ?
C54 C57 H57B 109.5 . . ?
C54 C57 H57C 109.5 . . ?
H57A C57 H57B 109.5 . . ?
H57A C57 H57C 109.5 . . ?
H57B C57 H57C 109.5 . . ?
C32 B15 C39 123.3(3) . . ?
C33 B15 C32 113.5(3) . . ?
C33 B15 C39 122.9(3) . . ?
C29 B19 C49 123.9(3) . . ?
C35 B19 C29 113.7(3) . . ?
C35 B19 C49 122.2(3) . . ?
C22 B23 C24 132.5(3) . . ?
C27 B23 C22 114.2(3) . . ?
C27 B23 C24 113.2(3) . . ?
C62 C61 C67 120.9(5) . . ?
C66 C61 C62 118.3(5) . . ?
C66 C61 C67 120.8(5) . . ?
C61 C62 H62 119.7 . . ?
C63 C62 C61 120.6(5) . . ?
C63 C62 H62 119.7 . . ?
C62 C63 H63 119.7 . . ?
C64 C63 C62 120.5(5) . . ?
C64 C63 H63 119.7 . . ?
C63 C64 H64 119.9 . . ?
C63 C64 C65 120.1(6) . . ?
C65 C64 H64 119.9 . . ?
C64 C65 H65 120.3 . . ?
C64 C65 C66 119.3(6) . . ?
C66 C65 H65 120.3 . . ?
C61 C66 C65 121.1(5) . . ?
C61 C66 H66 119.4 . . ?
C65 C66 H66 119.4 . . ?
C61 C67 H67A 109.5 . . ?
C61 C67 H67B 109.5 . . ?
C61 C67 H67C 109.5 . . ?
H67A C67 H67B 109.5 . . ?
H67A C67 H67C 109.5 . . ?
H67B C67 H67C 109.5 . . ?

loop_
_geom_bond_atom_site_label_1
_geom_bond_atom_site_label_2
_geom_bond_distance
_geom_bond_site_symmetry_2
_geom_bond_publ_flag
O9 C25 1.389(4) . ?
O9 C26 1.369(4) . ?
O20 C21 1.380(4) . ?
O20 C28 1.356(4) . ?
N10 C30 1.420(4) . ?
N10 C31 1.423(4) . ?
N10 C34 1.413(4) . ?
C1 H1 0.9500 . ?
C1 C2 1.371(5) . ?
C1 C21 1.391(5) . ?
C2 H2 0.9500 . ?
C2 C3 1.405(5) . ?
C3 C4 1.376(5) . ?
C3 C36 1.507(5) . ?
C4 H4 0.9500 . ?
C4 C22 1.417(5) . ?
C5 H5 0.9500 . ?
C5 C6 1.387(5) . ?
C5 C24 1.417(5) . ?
C6 C7 1.398(5) . ?
C6 C37 1.510(5) . ?
C7 H7 0.9500 . ?
C7 C8 1.377(5) . ?
C8 H8 0.9500 . ?
C8 C25 1.395(5) . ?
C10 H10 0.9500 . ?
C10 C26 1.371(5) . ?
C10 C30 1.405(5) . ?
C11 H11 0.9500 . ?
C11 C12 1.371(5) . ?
C11 C31 1.410(5) . ?
C12 H12 0.9500 . ?
C12 C13 1.405(6) . ?
C13 C14 1.377(5) . ?
C13 C38 1.508(5) . ?
C14 H14 0.9500 . ?
C14 C32 1.409(5) . ?
C16 H16 0.9500 . ?
C16 C17 1.380(5) . ?
C16 C33 1.411(5) . ?
C17 C18 1.390(5) . ?
C17 C48 1.514(5) . ?
C18 H18 0.9500 . ?
C18 C35 1.413(5) . ?
C21 C22 1.407(5) . ?
C22 B23 1.538(5) . ?
C24 C25 1.401(5) . ?
C24 B23 1.548(5) . ?
C26 C27 1.403(5) . ?
C27 C28 1.404(5) . ?
C27 B23 1.513(5) . ?
C28 C29 1.417(5) . ?
C29 C30 1.419(5) . ?
C29 B19 1.536(5) . ?
C31 C32 1.403(5) . ?
C32 B15 1.542(5) . ?
C33 C34 1.421(5) . ?
C33 B15 1.530(5) . ?
C34 C35 1.417(5) . ?
C35 B19 1.534(5) . ?
C36 H36A 0.9800 . ?
C36 H36B 0.9800 . ?
C36 H36C 0.9800 . ?
C37 H37A 0.9800 . ?
C37 H37B 0.9800 . ?
C37 H37C 0.9800 . ?
C38 H38A 0.9800 . ?
C38 H38B 0.9800 . ?
C38 H38C 0.9800 . ?
C39 C40 1.412(5) . ?
C39 C44 1.408(5) . ?
C39 B15 1.577(5) . ?
C40 C41 1.389(5) . ?
C40 C45 1.503(6) . ?
C41 H41 0.9500 . ?
C41 C42 1.386(6) . ?
C42 C43 1.386(5) . ?
C42 C46 1.509(5) . ?
C43 H43 0.9500 . ?
C43 C44 1.387(5) . ?
C44 C47 1.515(5) . ?
C45 H45A 0.9800 . ?
C45 H45B 0.9800 . ?
C45 H45C 0.9800 . ?
C46 H46A 0.9800 . ?
C46 H46B 0.9800 . ?
C46 H46C 0.9800 . ?
C47 H47A 0.9800 . ?
C47 H47B 0.9800 . ?
C47 H47C 0.9800 . ?
C48 H48A 0.9800 . ?
C48 H48B 0.9800 . ?
C48 H48C 0.9800 . ?
C49 C50 1.400(5) . ?
C49 C54 1.412(5) . ?
C49 B19 1.580(5) . ?
C50 C51 1.393(5) . ?
C50 C55 1.512(6) . ?
C51 H51 0.9500 . ?
C51 C52 1.383(6) . ?
C52 C53 1.392(7) . ?
C52 C56 1.512(6) . ?
C53 H53 0.9500 . ?
C53 C54 1.392(6) . ?
C54 C57 1.506(6) . ?
C55 H55A 0.9800 . ?
C55 H55B 0.9800 . ?
C55 H55C 0.9800 . ?
C56 H56A 0.9800 . ?
C56 H56B 0.9800 . ?
C56 H56C 0.9800 . ?
C57 H57A 0.9800 . ?
C57 H57B 0.9800 . ?
C57 H57C 0.9800 . ?
C61 C62 1.387(7) . ?
C61 C66 1.379(7) . ?
C61 C67 1.512(7) . ?
C62 H62 0.9500 . ?
C62 C63 1.377(7) . ?
C63 H63 0.9500 . ?
C63 C64 1.363(8) . ?
C64 H64 0.9500 . ?
C64 C65 1.378(9) . ?
C65 H65 0.9500 . ?
C65 C66 1.386(8) . ?
C66 H66 0.9500 . ?
C67 H67A 0.9800 . ?
C67 H67B 0.9800 . ?
C67 H67C 0.9800 . ?

loop_
_geom_torsion_atom_site_label_1
_geom_torsion_atom_site_label_2
_geom_torsion_atom_site_label_3
_geom_torsion_atom_site_label_4
_geom_torsion
_geom_torsion_site_symmetry_1
_geom_torsion_site_symmetry_2
_geom_torsion_site_symmetry_3
_geom_torsion_site_symmetry_4
_geom_torsion_publ_flag
O9 C26 C27 C28 -179.0(3) . . . . ?
O9 C26 C27 B23 -0.2(6) . . . . ?
O20 C21 C22 C4 179.8(3) . . . . ?
O20 C21 C22 B23 -0.5(5) . . . . ?
O20 C28 C29 C30 174.8(3) . . . . ?
O20 C28 C29 B19 -15.1(5) . . . . ?
N10 C31 C32 C14 -176.8(3) . . . . ?
N10 C31 C32 B15 10.8(5) . . . . ?
N10 C34 C35 C18 178.8(3) . . . . ?
N10 C34 C35 B19 -1.0(5) . . . . ?
C1 C2 C3 C4 -0.5(6) . . . . ?
C1 C2 C3 C36 -179.4(4) . . . . ?
C1 C21 C22 C4 -0.3(6) . . . . ?
C1 C21 C22 B23 179.4(4) . . . . ?
C2 C1 C21 O20 178.7(4) . . . . ?
C2 C1 C21 C22 -1.2(6) . . . . ?
C2 C3 C4 C22 -1.2(6) . . . . ?
C3 C4 C22 C21 1.5(6) . . . . ?
C3 C4 C22 B23 -178.2(4) . . . . ?
C4 C22 B23 C24 4.1(7) . . . . ?
C4 C22 B23 C27 -178.3(4) . . . . ?
C5 C6 C7 C8 -0.7(6) . . . . ?
C5 C24 C25 O9 178.6(3) . . . . ?
C5 C24 C25 C8 -2.3(6) . . . . ?
C5 C24 B23 C22 2.3(7) . . . . ?
C5 C24 B23 C27 -175.4(4) . . . . ?
C6 C5 C24 C25 1.3(6) . . . . ?
C6 C5 C24 B23 -178.9(4) . . . . ?
C6 C7 C8 C25 -0.2(6) . . . . ?
C7 C8 C25 O9 -179.0(3) . . . . ?
C7 C8 C25 C24 1.8(6) . . . . ?
C10 C26 C27 C28 1.4(5) . . . . ?
C10 C26 C27 B23 -179.8(4) . . . . ?
C11 C12 C13 C14 6.1(6) . . . . ?
C11 C12 C13 C38 -173.7(4) . . . . ?
C11 C31 C32 C14 7.6(5) . . . . ?
C11 C31 C32 B15 -164.8(3) . . . . ?
C12 C11 C31 N10 177.6(3) . . . . ?
C12 C11 C31 C32 -6.7(5) . . . . ?
C12 C13 C14 C32 -5.0(6) . . . . ?
C13 C14 C32 C31 -1.8(6) . . . . ?
C13 C14 C32 B15 170.5(4) . . . . ?
C14 C32 B15 C33 -166.0(3) . . . . ?
C14 C32 B15 C39 7.8(6) . . . . ?
C16 C17 C18 C35 -1.4(6) . . . . ?
C16 C33 C34 N10 178.7(3) . . . . ?
C16 C33 C34 C35 -0.8(5) . . . . ?
C16 C33 B15 C32 168.2(3) . . . . ?
C16 C33 B15 C39 -5.6(6) . . . . ?
C17 C16 C33 C34 2.4(6) . . . . ?
C17 C16 C33 B15 -176.0(4) . . . . ?
C17 C18 C35 C34 2.8(6) . . . . ?
C17 C18 C35 B19 -177.3(4) . . . . ?
C18 C35 B19 C29 166.3(3) . . . . ?
C18 C35 B19 C49 -8.5(6) . . . . ?
C21 O20 C28 C27 -0.9(5) . . . . ?
C21 O20 C28 C29 176.9(3) . . . . ?
C21 C1 C2 C3 1.6(7) . . . . ?
C21 C22 B23 C24 -175.6(4) . . . . ?
C21 C22 B23 C27 2.1(5) . . . . ?
C24 C5 C6 C7 0.1(6) . . . . ?
C24 C5 C6 C37 -179.5(4) . . . . ?
C25 O9 C26 C10 -176.4(3) . . . . ?
C25 O9 C26 C27 4.0(5) . . . . ?
C25 C24 B23 C22 -178.0(4) . . . . ?
C25 C24 B23 C27 4.4(5) . . . . ?
C26 O9 C25 C8 177.5(3) . . . . ?
C26 O9 C25 C24 -3.3(5) . . . . ?
C26 C10 C30 N10 -179.2(3) . . . . ?
C26 C10 C30 C29 -1.5(5) . . . . ?
C26 C27 C28 O20 -178.5(3) . . . . ?
C26 C27 C28 C29 3.9(6) . . . . ?
C26 C27 B23 C22 178.1(3) . . . . ?
C26 C27 B23 C24 -3.8(5) . . . . ?
C27 C28 C29 C30 -7.5(6) . . . . ?
C27 C28 C29 B19 162.6(4) . . . . ?
C28 O20 C21 C1 179.9(3) . . . . ?
C28 O20 C21 C22 -0.2(6) . . . . ?
C28 C27 B23 C22 -3.2(5) . . . . ?
C28 C27 B23 C24 174.9(3) . . . . ?
C28 C29 C30 N10 -176.2(3) . . . . ?
C28 C29 C30 C10 6.1(5) . . . . ?
C28 C29 B19 C35 -162.0(4) . . . . ?
C28 C29 B19 C49 12.7(6) . . . . ?
C30 N10 C31 C11 -32.7(5) . . . . ?
C30 N10 C31 C32 151.7(3) . . . . ?
C30 N10 C34 C33 -156.1(3) . . . . ?
C30 N10 C34 C35 23.5(5) . . . . ?
C30 C10 C26 O9 177.9(3) . . . . ?
C30 C10 C26 C27 -2.5(6) . . . . ?
C30 C29 B19 C35 7.7(5) . . . . ?
C30 C29 B19 C49 -177.6(4) . . . . ?
C31 N10 C30 C10 -29.1(5) . . . . ?
C31 N10 C30 C29 153.1(3) . . . . ?
C31 N10 C34 C33 20.8(5) . . . . ?
C31 N10 C34 C35 -159.6(3) . . . . ?
C31 C11 C12 C13 -0.4(6) . . . . ?
C31 C32 B15 C33 6.1(5) . . . . ?
C31 C32 B15 C39 179.9(3) . . . . ?
C33 C16 C17 C18 -1.3(6) . . . . ?
C33 C16 C17 C48 177.9(4) . . . . ?
C33 C34 C35 C18 -1.6(5) . . . . ?
C33 C34 C35 B19 178.5(4) . . . . ?
C34 N10 C30 C10 147.7(3) . . . . ?
C34 N10 C30 C29 -30.0(5) . . . . ?
C34 N10 C31 C11 150.4(3) . . . . ?
C34 N10 C31 C32 -25.2(5) . . . . ?
C34 C33 B15 C32 -10.1(5) . . . . ?
C34 C33 B15 C39 176.1(4) . . . . ?
C34 C35 B19 C29 -13.9(5) . . . . ?
C34 C35 B19 C49 171.4(4) . . . . ?
C36 C3 C4 C22 177.8(4) . . . . ?
C37 C6 C7 C8 178.9(4) . . . . ?
C38 C13 C14 C32 174.8(4) . . . . ?
C39 C40 C41 C42 -1.9(6) . . . . ?
C40 C39 C44 C43 -2.3(5) . . . . ?
C40 C39 C44 C47 -178.5(4) . . . . ?
C40 C39 B15 C32 -104.5(4) . . . . ?
C40 C39 B15 C33 68.7(5) . . . . ?
C40 C41 C42 C43 -1.8(6) . . . . ?
C40 C41 C42 C46 177.0(4) . . . . ?
C41 C42 C43 C44 3.4(6) . . . . ?
C42 C43 C44 C39 -1.4(6) . . . . ?
C42 C43 C44 C47 174.9(4) . . . . ?
C44 C39 C40 C41 3.8(5) . . . . ?
C44 C39 C40 C45 -175.8(4) . . . . ?
C44 C39 B15 C32 77.5(5) . . . . ?
C44 C39 B15 C33 -109.3(4) . . . . ?
C45 C40 C41 C42 177.8(4) . . . . ?
C46 C42 C43 C44 -175.4(4) . . . . ?
C48 C17 C18 C35 179.4(4) . . . . ?
C49 C50 C51 C52 -1.3(6) . . . . ?
C50 C49 C54 C53 -1.2(5) . . . . ?
C50 C49 C54 C57 -178.5(3) . . . . ?
C50 C49 B19 C29 95.8(5) . . . . ?
C50 C49 B19 C35 -90.0(5) . . . . ?
C50 C51 C52 C53 -0.4(6) . . . . ?
C50 C51 C52 C56 179.3(4) . . . . ?
C51 C52 C53 C54 1.2(6) . . . . ?
C52 C53 C54 C49 -0.4(6) . . . . ?
C52 C53 C54 C57 176.9(4) . . . . ?
C54 C49 C50 C51 2.1(5) . . . . ?
C54 C49 C50 C55 -179.3(4) . . . . ?
C54 C49 B19 C29 -80.7(5) . . . . ?
C54 C49 B19 C35 93.5(5) . . . . ?
C55 C50 C51 C52 -179.9(4) . . . . ?
C56 C52 C53 C54 -178.5(4) . . . . ?
B15 C33 C34 N10 -2.9(5) . . . . ?
B15 C33 C34 C35 177.6(4) . . . . ?
B15 C39 C40 C41 -174.2(3) . . . . ?
B15 C39 C40 C45 6.1(5) . . . . ?
B15 C39 C44 C43 175.8(3) . . . . ?
B15 C39 C44 C47 -0.5(5) . . . . ?
B19 C29 C30 N10 13.2(5) . . . . ?
B19 C29 C30 C10 -164.5(4) . . . . ?
B19 C49 C50 C51 -174.6(3) . . . . ?
B19 C49 C50 C55 4.0(5) . . . . ?
B19 C49 C54 C53 175.3(3) . . . . ?
B19 C49 C54 C57 -1.9(5) . . . . ?
B23 C24 C25 O9 -1.2(5) . . . . ?
B23 C24 C25 C8 177.9(4) . . . . ?
B23 C27 C28 O20 2.7(5) . . . . ?
B23 C27 C28 C29 -174.9(4) . . . . ?
C61 C62 C63 C64 -0.4(8) . . . . ?
C62 C61 C66 C65 -0.3(8) . . . . ?
C62 C63 C64 C65 0.2(9) . . . . ?
C63 C64 C65 C66 -0.1(10) . . . . ?
C64 C65 C66 C61 0.1(9) . . . . ?
C66 C61 C62 C63 0.5(8) . . . . ?
C67 C61 C62 C63 -179.7(5) . . . . ?
C67 C61 C66 C65 179.9(5) . . . . ?
